data_4517091
loop_
_publ_author_name
'Liu, Ke'
'Zhou, Jing-Min'
'Li, Hui-Min'
'Xu, Na'
'Cheng, Peng'

_publ_section_title
;
 A Series of CuII--LnIII Metal--Organic Frameworks Based on
 2,2&#x2032;-Bipyridine-3,3&#x2032;-dicarboxylic Acid: Syntheses,
 Structures, and Magnetic Properties
;
_journal_issue 12
_journal_name_full 'Crystal Growth &amp; Design'
_journal_page_first 6409
_journal_paper_doi 10.1021/cg5012617
_journal_volume 14
_journal_year 2014
_chemical_formula_moiety 'C60 H42 Cu2 Eu2 N10 O27, 8(O)'
_chemical_formula_sum 'C60 H42 Cu2 Eu2 N10 O35'
_chemical_formula_weight 1894.08
_space_group_IT_number 14
_space_group_name_Hall '-P 2ybc'
_space_group_name_H-M_alt 'P 1 21/c 1'
_symmetry_cell_setting monoclinic
_atom_sites_solution_hydrogens geom
_atom_sites_solution_primary direct
_atom_sites_solution_secondary difmap
_audit_creation_date 2014-08-23
_audit_creation_method
;
Olex2 1.2
(compiled 2014.03.20 svn.r2914 for OlexSys, GUI svn.r4816)
;
_cell_angle_alpha 90.00
_cell_angle_beta 99.148(4)
_cell_angle_gamma 90.00
_cell_formula_units_Z 4
_cell_length_a 11.2835(3)
_cell_length_b 22.3634(7)
_cell_length_c 27.3143(14)
_cell_measurement_temperature 120.0
_cell_measurement_theta_max 29.2481
_cell_measurement_theta_min 2.3564
_cell_volume 6804.8(5)
_computing_cell_refinement
;
CrysAlisPro, Agilent Technologies,
Version 1.171.35.19 (release 27-10-2011 CrysAlis171 .NET)
(compiled Oct 27 2011,15:02:11)
;
_computing_data_collection
;
CrysAlisPro, Agilent Technologies,
Version 1.171.35.19 (release 27-10-2011 CrysAlis171 .NET)
(compiled Oct 27 2011,15:02:11)
;
_computing_data_reduction
;
CrysAlisPro, Agilent Technologies,
Version 1.171.35.19 (release 27-10-2011 CrysAlis171 .NET)
(compiled Oct 27 2011,15:02:11)
;
_computing_molecular_graphics 'Olex2 (Dolomanov et al., 2009)'
_computing_publication_material 'Olex2 (Dolomanov et al., 2009)'
_computing_structure_refinement 'XL (Sheldrick, 2008)'
_computing_structure_solution 'XS (Sheldrick, 2008)'
_diffrn_ambient_temperature 120.0(2)
_diffrn_measured_fraction_theta_full 0.998
_diffrn_measured_fraction_theta_max 0.998
_diffrn_measurement_details
;
#__ type_ start__ end____ width___ exp.time_
  1 omega  -74.00  -42.00   1.0000   40.0000
omega____ theta____ kappa____ phi______ frames
    -      -18.8185  135.0000  -50.0000 32

#__ type_ start__ end____ width___ exp.time_
  2 omega  -92.00   16.00   1.0000   40.0000
omega____ theta____ kappa____ phi______ frames
    -      -18.8185  -17.0000  -93.0000 108

#__ type_ start__ end____ width___ exp.time_
  3 omega  -91.00  -41.00   1.0000   40.0000
omega____ theta____ kappa____ phi______ frames
    -      -18.8185  -37.0000 -150.0000 50

;
_diffrn_measurement_device_type 'SuperNova, Single source at offset), Eos'
_diffrn_measurement_method '\w scans'
_diffrn_orient_matrix_UB_11 -0.0593251000
_diffrn_orient_matrix_UB_12 0.0070609000
_diffrn_orient_matrix_UB_13 0.0035651000
_diffrn_orient_matrix_UB_21 0.0180835000
_diffrn_orient_matrix_UB_22 -0.0012540000
_diffrn_orient_matrix_UB_23 0.0260598000
_diffrn_orient_matrix_UB_31 0.0142921000
_diffrn_orient_matrix_UB_32 0.0308991000
_diffrn_orient_matrix_UB_33 0.0002672000
_diffrn_radiation_monochromator mirror
_diffrn_radiation_type MoK\a
_diffrn_radiation_wavelength 0.71073
_diffrn_reflns_av_R_equivalents 0.0537
_diffrn_reflns_av_sigmaI/netI 0.1929
_diffrn_reflns_limit_h_max 12
_diffrn_reflns_limit_h_min -13
_diffrn_reflns_limit_k_max 26
_diffrn_reflns_limit_k_min -24
_diffrn_reflns_limit_l_max 15
_diffrn_reflns_limit_l_min -32
_diffrn_reflns_number 22236
_diffrn_reflns_theta_full 25.01
_diffrn_reflns_theta_max 25.01
_diffrn_reflns_theta_min 2.36
_diffrn_source 'SuperNova (Mo) X-ray Source'
_exptl_absorpt_coefficient_mu 2.540
_exptl_absorpt_correction_T_max 0.776
_exptl_absorpt_correction_T_min 0.608
_exptl_absorpt_correction_type multi-scan
_exptl_absorpt_process_details
;
CrysAlisPro, Agilent Technologies,
Version 1.171.35.19 (release 27-10-2011 CrysAlis171 .NET)
(compiled Oct 27 2011,15:02:11)
Empirical absorption correction using spherical harmonics,
 implemented in SCALE3 ABSPACK scaling algorithm.
;
_exptl_crystal_colour green
_exptl_crystal_density_diffrn 1.849
_exptl_crystal_density_method 'not measured'
_exptl_crystal_description flaky
_exptl_crystal_F_000 3744
_exptl_crystal_size_max 0.20
_exptl_crystal_size_mid 0.20
_exptl_crystal_size_min 0.10
_platon_squeeze_details ' '
_refine_diff_density_max 1.293
_refine_diff_density_min -1.070
_refine_diff_density_rms 0.169
_refine_ls_extinction_method none
_refine_ls_goodness_of_fit_ref 1.075
_refine_ls_hydrogen_treatment mixed
_refine_ls_matrix_type full
_refine_ls_number_parameters 988
_refine_ls_number_reflns 11559
_refine_ls_number_restraints 222
_refine_ls_restrained_S_all 1.059
_refine_ls_R_factor_all 0.0981
_refine_ls_R_factor_gt 0.0592
_refine_ls_shift/su_max 0.007
_refine_ls_shift/su_mean 0.000
_refine_ls_structure_factor_coef Fsqd
_refine_ls_weighting_details 'calc w=1/[\s^2^(Fo^2^)+(0.0425P)^2^+36.6849P] where P=(Fo^2^+2Fc^2^)/3'
_refine_ls_weighting_scheme calc
_refine_ls_wR_factor_gt 0.1203
_refine_ls_wR_factor_ref 0.1501
_reflns_number_gt 7362
_reflns_number_total 11559
_reflns_threshold_expression >2sigma(I)
_cod_data_source_file cg5012617_si_002.cif
_cod_data_source_block 7-Eu2Cu2
_cod_original_cell_volume 6804.8(4)
_cod_original_sg_symbol_Hall '-p 2ybc'
_cod_original_sg_symbol_H-M P21/c
_cod_database_code 4517091
_reflns_odcompleteness_completeness 95.52
_reflns_odcompleteness_theta 26.32
_reflns_odcompleteness_iscentric 1
_olex2_refinement_description
;
1. Fixed Uiso
 At 1.2 times of:
  All C(H) groups
 At 1.5 times of:
  All O(H,H) groups
2. Uiso/Uaniso restraints and constraints
 C7 \\sim C8 \\sim C9 \\sim C10 \\sim N4: within 1.7A with sigma of 0.01 and 
sigma for terminal atoms of 0.02
C7 \\del N4 \\del C8 \\del C9 \\del C10 \\del C11: with sigma of 0.001
N1 \\del C18 \\del C19 \\del C20: with sigma of 0.001
C26 \\del C27 \\del C28 \\del C30: with sigma of 0.001
Uains(C8) \\sim Ueq: with sigma of 0.001 and sigma for terminal atoms of 0.002
Uains(N4) \\sim Ueq: with sigma of 0.001 and sigma for terminal atoms of 0.002
Uains(C9) \\sim Ueq: with sigma of 0.001 and sigma for terminal atoms of 0.002
Uains(C10) \\sim Ueq: with sigma of 0.001 and sigma for terminal atoms of 0.002
Uains(C11) \\sim Ueq: with sigma of 0.001 and sigma for terminal atoms of 0.002
Uains(C12) \\sim Ueq: with sigma of 0.001 and sigma for terminal atoms of 0.002
Uains(O4) \\sim Ueq: with sigma of 0.001 and sigma for terminal atoms of 0.002
Uains(O3) \\sim Ueq: with sigma of 0.001 and sigma for terminal atoms of 0.002
Uains(C48) \\sim Ueq: with sigma of 0.001 and sigma for terminal atoms of 0.002
Uains(O13) \\sim Ueq: with sigma of 0.001 and sigma for terminal atoms of 0.002
Uains(C13) \\sim Ueq: with sigma of 0.001 and sigma for terminal atoms of 0.002
Uains(C20) \\sim Ueq: with sigma of 0.001 and sigma for terminal atoms of 0.002
Uains(C7) \\sim Ueq: with sigma of 0.001 and sigma for terminal atoms of 0.002
Uains(C24) \\sim Ueq: with sigma of 0.001 and sigma for terminal atoms of 0.002
Uains(C26) \\sim Ueq: with sigma of 0.001 and sigma for terminal atoms of 0.002
Uains(C28) \\sim Ueq: with sigma of 0.001 and sigma for terminal atoms of 0.002
Uains(C50) \\sim Ueq: with sigma of 0.001 and sigma for terminal atoms of 0.002
Uains(O10) \\sim Ueq: with sigma of 0.001 and sigma for terminal atoms of 0.002
Uains(C34) \\sim Ueq: with sigma of 0.001 and sigma for terminal atoms of 0.002
Uains(C18) \\sim Ueq: with sigma of 0.001 and sigma for terminal atoms of 0.002
Uains(C36) \\sim Ueq: with sigma of 0.001 and sigma for terminal atoms of 0.002
Uains(C19) \\sim Ueq: with sigma of 0.001 and sigma for terminal atoms of 0.002
Uains(C53) \\sim Ueq: with sigma of 0.001 and sigma for terminal atoms of 0.002
Uains(C59) \\sim Ueq: with sigma of 0.001 and sigma for terminal atoms of 0.002
3.a Rotating group:
 O21(H21a,H21b), O22(H22a,H22b),O23(H23a,H23b), O24(H24a,H24b), O25(H25a,H25b), 
O26(H26a,H26b)
3.b Aromatic/amide H refined with riding coordinates:
 C3(H3), C4(H4), C5(H5), C8(H8), C9(H9), C10(H10), C15(H15), C16(H16),
 C17(H17), C20(H20), C21(H21), C22(H22), C27(H27), C28(H28), C29(H29), 
C32(H32), C33(H33), C34(H34), C39(H39), C40(H40), C41(H41), C44(H44), 
C45(H45), C46(H46), C51(H51), C52(H52), C53(H53), C57(H57), C58(H58), 
C56(H56)
;

loop_
_symmetry_equiv_pos_as_xyz
'x, y, z'
'-x, y+1/2, -z+1/2'
'-x, -y, -z'
'x, -y-1/2, z-1/2'

loop_
_atom_site_label
_atom_site_type_symbol
_atom_site_fract_x
_atom_site_fract_y
_atom_site_fract_z
_atom_site_U_iso_or_equiv
_atom_site_adp_type
_atom_site_occupancy
_atom_site_symmetry_multiplicity
_atom_site_calc_flag
_atom_site_refinement_flags
C1 C -0.2056(9) 0.2748(3) 0.5822(4) 0.021(2) Uani 1 1 d .
C2 C -0.1028(8) 0.2607(3) 0.5547(3) 0.021(2) Uani 1 1 d .
C3 C -0.0040(8) 0.2322(4) 0.5812(4) 0.030(2) Uani 1 1 d .
H3 H 0.0017 0.2271 0.6153 0.037 Uiso 1 1 calc R
C4 C 0.0875(9) 0.2110(4) 0.5565(4) 0.033(3) Uani 1 1 d U
H4 H 0.1537 0.1911 0.5736 0.040 Uiso 1 1 calc R
C5 C 0.0762(8) 0.2208(4) 0.5049(3) 0.023(2) Uani 1 1 d .
H5 H 0.1365 0.2074 0.4880 0.027 Uiso 1 1 calc R
C6 C -0.1082(8) 0.2694(3) 0.5033(3) 0.018(2) Uani 1 1 d .
C7 C -0.2162(11) 0.2942(5) 0.4691(4) 0.046(2) Uani 1 1 d U
C8 C -0.3618(11) 0.2642(5) 0.4055(5) 0.0589(18) Uani 1 1 d U
H8 H -0.3944 0.2337 0.3845 0.071 Uiso 1 1 calc R
C9 C -0.4244(13) 0.3153(5) 0.4054(5) 0.074(3) Uani 1 1 d U
H9 H -0.4996 0.3198 0.3861 0.088 Uiso 1 1 calc R
C10 C -0.3703(12) 0.3618(5) 0.4360(5) 0.060(2) Uani 1 1 d U
H10 H -0.4037 0.3999 0.4330 0.072 Uiso 1 1 calc R
C11 C -0.2653(11) 0.3515(5) 0.4713(4) 0.046(3) Uani 1 1 d U
C12 C -0.2089(12) 0.4011(5) 0.5014(5) 0.056(3) Uani 1 1 d U
C13 C -0.2097(8) 0.4368(3) 0.3086(3) 0.0153(19) Uani 1 1 d U
C14 C -0.1173(7) 0.4139(3) 0.3516(3) 0.015(2) Uani 1 1 d .
C15 C -0.0782(7) 0.4536(3) 0.3909(3) 0.0147(19) Uani 1 1 d U
H15 H -0.1008 0.4936 0.3884 0.018 Uiso 1 1 calc R
C16 C -0.0067(7) 0.4330(3) 0.4329(3) 0.016(2) Uani 1 1 d .
H16 H 0.0260 0.4593 0.4578 0.019 Uiso 1 1 calc R
C17 C 0.0157(7) 0.3719(3) 0.4375(3) 0.019(2) Uani 1 1 d .
H17 H 0.0555 0.3569 0.4674 0.022 Uiso 1 1 calc R
C18 C -0.0759(7) 0.3556(3) 0.3562(3) 0.0119(12) Uani 1 1 d U
C19 C -0.0843(7) 0.3118(3) 0.3158(3) 0.0117(11) Uani 1 1 d U
C20 C -0.1125(7) 0.2104(3) 0.2966(3) 0.0127(12) Uani 1 1 d U
H20 H -0.1272 0.1716 0.3063 0.015 Uiso 1 1 calc R
C21 C -0.1034(7) 0.2217(3) 0.2470(3) 0.018(2) Uani 1 1 d .
H21 H -0.1161 0.1912 0.2236 0.022 Uiso 1 1 calc R
C22 C -0.0753(8) 0.2791(3) 0.2330(3) 0.018(2) Uani 1 1 d .
H22 H -0.0663 0.2871 0.2004 0.021 Uiso 1 1 calc R
C23 C -0.0605(7) 0.3247(3) 0.2685(3) 0.0103(18) Uani 1 1 d .
C24 C -0.0044(8) 0.3839(3) 0.2565(3) 0.0148(19) Uani 1 1 d U
C25 C 0.3636(7) 0.4125(3) 0.1950(3) 0.0106(18) Uani 1 1 d .
C26 C 0.3405(7) 0.3512(3) 0.1691(3) 0.0105(14) Uani 1 1 d U
C27 C 0.2679(7) 0.3114(3) 0.1905(3) 0.0153(16) Uani 1 1 d U
H27 H 0.2239 0.3244 0.2146 0.018 Uiso 1 1 calc R
C28 C 0.2630(7) 0.2531(3) 0.1754(3) 0.019(2) Uani 1 1 d U
H28 H 0.2133 0.2259 0.1881 0.022 Uiso 1 1 calc R
C29 C 0.3331(7) 0.2354(3) 0.1412(3) 0.0140(19) Uani 1 1 d .
H29 H 0.3344 0.1951 0.1328 0.017 Uiso 1 1 calc R
C30 C 0.3977(7) 0.3323(3) 0.1316(3) 0.0124(16) Uani 1 1 d U
C31 C 0.4668(7) 0.3693(3) 0.0996(3) 0.0121(18) Uani 1 1 d U
C32 C 0.6261(8) 0.3664(3) 0.0547(3) 0.017(2) Uani 1 1 d .
H32 H 0.6869 0.3447 0.0436 0.020 Uiso 1 1 calc R
C33 C 0.6094(8) 0.4253(3) 0.0412(3) 0.018(2) Uani 1 1 d .
H33 H 0.6596 0.4439 0.0220 0.021 Uiso 1 1 calc R
C34 C 0.5141(7) 0.4569(3) 0.0571(3) 0.0106(18) Uani 1 1 d U
H34 H 0.5019 0.4970 0.0487 0.013 Uiso 1 1 calc R
C35 C 0.4392(7) 0.4288(3) 0.0850(3) 0.0131(19) Uani 1 1 d .
C36 C 0.3279(7) 0.4606(3) 0.0940(3) 0.0084(17) Uani 1 1 d U
C37 C 0.2800(7) 0.5573(3) 0.3061(3) 0.0113(19) Uani 1 1 d .
C38 C 0.3611(7) 0.5809(3) 0.3510(3) 0.0129(19) Uani 1 1 d .
C39 C 0.3807(8) 0.5456(4) 0.3931(3) 0.021(2) Uani 1 1 d .
H39 H 0.3532 0.5063 0.3914 0.025 Uiso 1 1 calc R
C40 C 0.4396(8) 0.5672(3) 0.4371(3) 0.023(2) Uani 1 1 d .
H40 H 0.4574 0.5426 0.4648 0.027 Uiso 1 1 calc R
C41 C 0.4722(8) 0.6271(3) 0.4393(3) 0.022(2) Uani 1 1 d .
H41 H 0.5053 0.6435 0.4697 0.026 Uiso 1 1 calc R
C42 C 0.4058(7) 0.6395(3) 0.3545(3) 0.0116(18) Uani 1 1 d U
C43 C 0.4083(7) 0.6813(3) 0.3112(3) 0.0111(18) Uani 1 1 d .
C44 C 0.3789(8) 0.7795(3) 0.2856(3) 0.019(2) Uani 1 1 d .
H44 H 0.3586 0.8187 0.2921 0.023 Uiso 1 1 calc R
C45 C 0.4068(7) 0.7657(3) 0.2392(3) 0.015(2) Uani 1 1 d .
H45 H 0.4024 0.7947 0.2146 0.018 Uiso 1 1 calc R
C46 C 0.4416(7) 0.7072(3) 0.2304(3) 0.016(2) Uani 1 1 d .
H46 H 0.4627 0.6968 0.1999 0.019 Uiso 1 1 calc R
C47 C 0.4442(7) 0.6649(3) 0.2675(3) 0.0129(19) Uani 1 1 d .
C48 C 0.5012(7) 0.6052(3) 0.2601(3) 0.0098(17) Uani 1 1 d U
C49 C -0.1356(8) 0.5776(3) 0.1951(3) 0.014(2) Uani 1 1 d .
C50 C -0.1695(7) 0.6384(3) 0.1712(3) 0.0097(17) Uani 1 1 d U
C51 C -0.2445(7) 0.6757(3) 0.1933(3) 0.0138(19) Uani 1 1 d .
H51 H -0.2804 0.6618 0.2195 0.017 Uiso 1 1 calc R
C52 C -0.2654(8) 0.7336(3) 0.1758(3) 0.023(2) Uani 1 1 d .
H52 H -0.3156 0.7595 0.1896 0.028 Uiso 1 1 calc R
C53 C -0.2079(8) 0.7513(4) 0.1367(3) 0.019(2) Uani 1 1 d U
H53 H -0.2193 0.7905 0.1255 0.023 Uiso 1 1 calc R
C54 C -0.1223(7) 0.6591(3) 0.1306(3) 0.0126(18) Uani 1 1 d U
C55 C -0.0447(7) 0.6242(3) 0.1011(3) 0.0110(18) Uani 1 1 d .
C56 C 0.1263(8) 0.6285(4) 0.0638(3) 0.023(2) Uani 1 1 d .
H56 H 0.1917 0.6501 0.0566 0.027 Uiso 1 1 calc R
C57 C 0.1114(8) 0.5698(3) 0.0471(3) 0.016(2) Uani 1 1 d .
H57 H 0.1656 0.5521 0.0292 0.019 Uiso 1 1 calc R
C58 C 0.0128(8) 0.5387(3) 0.0582(3) 0.019(2) Uani 1 1 d .
H58 H 0.0005 0.4993 0.0479 0.022 Uiso 1 1 calc R
C59 C -0.0672(7) 0.5658(3) 0.0844(3) 0.0106(18) Uani 1 1 d U
C60 C -0.1780(7) 0.5310(3) 0.0935(3) 0.0142(19) Uani 1 1 d .
N1 N -0.1005(6) 0.2547(3) 0.3308(2) 0.0120(11) Uani 1 1 d U
N2 N -0.0186(6) 0.3341(3) 0.3999(2) 0.0130(15) Uani 1 1 d U
N3 N -0.0194(7) 0.2490(3) 0.4797(3) 0.0182(17) Uani 1 1 d .
N4 N -0.2541(9) 0.2543(4) 0.4343(4) 0.0531(17) Uani 1 1 d U
N5 N 0.5567(6) 0.3395(3) 0.0836(3) 0.0128(16) Uani 1 1 d .
N6 N 0.3986(6) 0.2732(3) 0.1197(3) 0.0136(17) Uani 1 1 d .
N7 N 0.3802(6) 0.7386(3) 0.3211(3) 0.0132(16) Uani 1 1 d .
N8 N 0.4575(6) 0.6614(3) 0.3996(3) 0.0149(16) Uani 1 1 d .
N9 N -0.1381(6) 0.7165(3) 0.1143(3) 0.0191(18) Uani 1 1 d .
N10 N 0.0496(6) 0.6554(3) 0.0901(3) 0.0142(16) Uani 1 1 d .
O1 O -0.3076(5) 0.2598(2) 0.5601(2) 0.0171(14) Uani 1 1 d .
O2 O -0.1784(5) 0.2954(3) 0.6253(2) 0.0289(16) Uani 1 1 d .
O3 O -0.1199(7) 0.3903(3) 0.5337(3) 0.048(2) Uani 1 1 d U
O4 O -0.2521(7) 0.4527(3) 0.4895(3) 0.062(2) Uani 1 1 d U
O5 O 0.1046(5) 0.3926(2) 0.2757(2) 0.0160(14) Uani 1 1 d .
O6 O -0.0613(5) 0.4213(2) 0.2278(2) 0.0152(14) Uani 1 1 d .
O7 O -0.2772(5) 0.4004(2) 0.2824(2) 0.0173(14) Uani 1 1 d .
O8 O -0.2207(5) 0.4932(2) 0.3032(2) 0.0150(14) Uani 1 1 d .
O9 O 0.2821(5) 0.4351(2) 0.2142(2) 0.0179(14) Uani 1 1 d .
O10 O 0.4680(5) 0.4335(2) 0.1961(2) 0.0140(13) Uani 1 1 d U
O11 O 0.2320(5) 0.4321(2) 0.0860(2) 0.0182(14) Uani 1 1 d .
O12 O 0.3411(5) 0.5153(2) 0.1070(2) 0.0152(13) Uani 1 1 d .
O13 O 0.4417(5) 0.5660(2) 0.2319(2) 0.0138(13) Uani 1 1 d U
O14 O 0.6077(5) 0.5957(2) 0.2801(2) 0.0194(15) Uani 1 1 d .
O15 O 0.2793(5) 0.5000(2) 0.3008(2) 0.0160(14) Uani 1 1 d .
O16 O 0.2132(5) 0.5899(2) 0.2774(2) 0.0167(14) Uani 1 1 d .
O17 O -0.0320(5) 0.5590(2) 0.1928(2) 0.0143(13) Uani 1 1 d .
O18 O -0.2122(5) 0.5529(2) 0.2167(2) 0.0153(13) Uani 1 1 d .
O19 O -0.1626(5) 0.4765(2) 0.1048(2) 0.0164(14) Uani 1 1 d .
O20 O -0.2767(5) 0.5583(2) 0.0867(2) 0.0200(15) Uani 1 1 d .
O21 O 0.0138(5) 0.5209(2) 0.2973(2) 0.0175(14) Uani 1 1 d .
H21A H 0.0465 0.5519 0.3118 0.026 Uiso 1 1 d R
H21B H 0.0177 0.4922 0.3181 0.026 Uiso 1 1 d R
O22 O 0.0644(5) 0.4483(2) 0.1486(2) 0.0167(14) Uani 1 1 d .
H22A H -0.0118 0.4508 0.1393 0.025 Uiso 1 1 d R
H22B H 0.0849 0.4113 0.1499 0.025 Uiso 1 1 d R
O23 O 0.2209(5) 0.5590(2) 0.1788(2) 0.0153(13) Uani 1 1 d U
H23A H 0.1741 0.5879 0.1675 0.023 Uiso 1 1 d R
H23B H 0.2402 0.5392 0.1543 0.023 Uiso 1 1 d R
O24 O -0.2835(5) 0.4330(2) 0.1777(2) 0.0137(13) Uani 1 1 d U
H24A H -0.3327 0.4055 0.1651 0.020 Uiso 1 1 d R
H24B H -0.2207 0.4163 0.1942 0.020 Uiso 1 1 d R
O25 O -0.4350(5) 0.5456(2) 0.1531(2) 0.0174(14) Uani 1 1 d .
H25A H -0.5102 0.5392 0.1416 0.026 Uiso 1 1 d R
H25B H -0.3922 0.5313 0.1321 0.026 Uiso 1 1 d R
O26 O -0.4812(5) 0.4696(2) 0.3023(2) 0.0185(14) Uani 1 1 d .
H26A H -0.4429 0.4846 0.3300 0.028 Uiso 1 1 d R
H26B H -0.4838 0.4307 0.3056 0.028 Uiso 1 1 d R
Cu5 Cu -0.04110(9) 0.24561(4) 0.40533(4) 0.0130(2) Uani 1 1 d .
Cu6 Cu 0.55112(9) 0.25074(4) 0.09202(4) 0.0148(3) Uani 1 1 d .
Eu1 Eu 0.11771(4) 0.493241(16) 0.230138(16) 0.00952(13) Uani 1 1 d .
Eu3 Eu -0.37956(4) 0.497193(15) 0.233120(16) 0.01061(13) Uani 1 1 d .
O35 O 0.4125(7) 0.2486(3) 0.0082(3) 0.053(2) Uani 1 1 d .
O29 O -0.3059(8) 0.5612(3) 0.5238(4) 0.079(3) Uani 1 1 d .
O32 O 0.7864(7) 0.6063(3) 0.3695(3) 0.049(2) Uani 1 1 d .
O34 O 0.2517(9) 0.3995(3) 0.3757(3) 0.083(4) Uani 1 1 d .
O30 O -0.0356(7) 0.3961(3) 0.6307(3) 0.054(2) Uani 1 1 d .
O28 O -0.3499(7) 0.4992(3) 0.3952(3) 0.062(3) Uani 1 1 d .
O31 O -0.2934(7) 0.6381(3) 0.0063(3) 0.058(3) Uani 1 1 d .
O33 O 0.7610(8) 0.6543(4) 0.4691(4) 0.092(3) Uani 1 1 d .
O27 O -0.6236(10) 0.3639(4) 0.3108(4) 0.111(4) Uani 1 1 d .

loop_
_atom_site_aniso_label
_atom_site_aniso_U_11
_atom_site_aniso_U_22
_atom_site_aniso_U_33
_atom_site_aniso_U_23
_atom_site_aniso_U_13
_atom_site_aniso_U_12
C1 0.026(6) 0.010(4) 0.032(6) 0.002(4) 0.016(5) -0.001(4)
C2 0.016(5) 0.020(4) 0.023(6) -0.001(4) -0.005(4) -0.005(4)
C3 0.014(5) 0.061(7) 0.018(6) -0.002(5) 0.004(4) 0.004(5)
C4 0.033(3) 0.034(3) 0.033(3) 0.0009(10) 0.0051(11) 0.0003(10)
C5 0.023(5) 0.028(5) 0.020(6) -0.006(4) 0.010(4) -0.001(4)
C6 0.018(5) 0.013(4) 0.024(6) -0.003(4) 0.008(4) -0.002(4)
C7 0.046(2) 0.047(2) 0.047(2) 0.0008(7) 0.0080(8) 0.0005(7)
C8 0.0579(19) 0.0593(19) 0.059(2) 0.0001(10) 0.0068(10) 0.0017(10)
C9 0.075(5) 0.071(4) 0.067(6) -0.013(4) -0.011(4) 0.017(3)
C10 0.060(2) 0.059(2) 0.060(2) 0.0005(10) 0.0088(10) 0.0016(10)
C11 0.050(6) 0.044(6) 0.046(7) -0.004(5) 0.019(4) 0.002(4)
C12 0.056(4) 0.056(4) 0.056(4) 0.0005(10) 0.0096(11) 0.0008(10)
C13 0.015(2) 0.016(2) 0.015(2) 0.0002(10) 0.0026(10) 0.0002(10)
C14 0.005(4) 0.013(4) 0.026(6) 0.009(4) 0.003(4) 0.001(3)
C15 0.015(2) 0.014(2) 0.015(2) -0.0003(10) 0.0026(10) 0.0004(10)
C16 0.017(5) 0.017(4) 0.013(5) -0.004(4) -0.006(4) 0.004(4)
C17 0.013(5) 0.020(4) 0.023(6) -0.006(4) 0.002(4) 0.008(4)
C18 0.0114(16) 0.0121(13) 0.0122(15) -0.0006(9) 0.0018(10) 0.0001(10)
C19 0.0112(15) 0.0119(11) 0.0118(14) -0.0002(8) 0.0016(10) 0.0000(10)
C20 0.0125(16) 0.0125(12) 0.0130(15) -0.0007(9) 0.0018(10) -0.0006(10)
C21 0.014(5) 0.020(4) 0.021(6) -0.005(4) 0.002(4) -0.002(4)
C22 0.018(5) 0.019(4) 0.012(5) -0.003(4) -0.007(4) -0.002(4)
C23 0.004(4) 0.009(4) 0.018(5) -0.003(3) 0.001(4) 0.000(3)
C24 0.015(2) 0.015(2) 0.014(2) -0.0007(10) 0.0025(10) 0.0000(10)
C25 0.007(4) 0.016(4) 0.008(5) -0.001(3) -0.002(4) 0.005(4)
C26 0.005(4) 0.011(3) 0.014(4) -0.001(3) -0.001(3) 0.002(3)
C27 0.012(4) 0.018(3) 0.017(5) 0.004(3) 0.004(3) 0.003(3)
C28 0.011(4) 0.017(3) 0.030(6) 0.003(3) 0.007(4) -0.004(3)
C29 0.015(5) 0.011(4) 0.016(5) 0.003(4) 0.004(4) -0.002(4)
C30 0.0123(18) 0.0121(18) 0.0130(18) 0.0005(10) 0.0020(10) 0.0002(10)
C31 0.012(2) 0.012(2) 0.012(2) 0.0002(10) 0.0015(10) -0.0002(10)
C32 0.020(5) 0.019(4) 0.015(5) 0.005(4) 0.012(4) 0.008(4)
C33 0.018(5) 0.021(4) 0.016(5) 0.006(4) 0.008(4) 0.000(4)
C34 0.010(2) 0.0104(19) 0.011(2) 0.0001(10) 0.0010(10) 0.0002(10)
C35 0.011(5) 0.010(4) 0.019(5) 0.002(3) 0.004(4) 0.001(3)
C36 0.0083(19) 0.0086(19) 0.0083(19) 0.0006(10) 0.0012(10) 0.0004(10)
C37 0.006(4) 0.009(4) 0.020(5) -0.002(3) 0.006(4) 0.000(3)
C38 0.007(4) 0.015(4) 0.016(5) 0.003(3) -0.002(4) 0.003(3)
C39 0.020(5) 0.018(4) 0.024(6) 0.004(4) -0.001(4) -0.005(4)
C40 0.037(6) 0.015(4) 0.016(5) 0.007(4) 0.002(5) 0.001(4)
C41 0.018(5) 0.021(5) 0.023(6) 0.001(4) -0.006(4) -0.008(4)
C42 0.011(2) 0.0119(19) 0.012(2) -0.0001(10) 0.0021(10) 0.0006(10)
C43 0.007(4) 0.012(4) 0.014(5) 0.006(3) 0.001(4) 0.004(3)
C44 0.017(5) 0.012(4) 0.027(6) -0.001(4) -0.003(4) 0.004(4)
C45 0.014(5) 0.012(4) 0.018(5) 0.002(4) 0.003(4) 0.005(4)
C46 0.014(5) 0.016(4) 0.018(5) -0.004(4) 0.002(4) 0.001(4)
C47 0.009(4) 0.006(4) 0.023(6) -0.005(3) 0.002(4) -0.001(3)
C48 0.0097(19) 0.0100(19) 0.0099(19) 0.0006(10) 0.0023(10) 0.0000(10)
C49 0.015(5) 0.013(4) 0.015(5) -0.007(4) 0.002(4) -0.002(4)
C50 0.0095(19) 0.0095(19) 0.010(2) 0.0003(10) 0.0012(10) -0.0002(10)
C51 0.010(5) 0.017(4) 0.015(5) -0.003(4) 0.005(4) -0.001(4)
C52 0.030(6) 0.018(4) 0.027(6) 0.002(4) 0.016(5) 0.009(4)
C53 0.019(2) 0.018(2) 0.020(2) 0.0005(10) 0.0033(10) -0.0001(10)
C54 0.013(2) 0.012(2) 0.013(2) -0.0003(10) 0.0018(10) -0.0004(10)
C55 0.010(4) 0.011(4) 0.012(5) 0.000(3) 0.005(4) -0.001(3)
C56 0.015(5) 0.024(5) 0.028(6) 0.010(4) 0.003(4) -0.004(4)
C57 0.021(5) 0.014(4) 0.013(5) 0.004(4) 0.005(4) 0.007(4)
C58 0.019(5) 0.012(4) 0.022(6) 0.002(4) -0.004(4) -0.003(4)
C59 0.010(2) 0.0105(19) 0.011(2) 0.0002(10) 0.0011(10) 0.0004(10)
C60 0.015(5) 0.014(4) 0.013(5) -0.006(3) 0.002(4) 0.000(4)
N1 0.0116(15) 0.0119(11) 0.0127(14) -0.0001(8) 0.0024(10) 0.0002(10)
N2 0.0128(18) 0.0129(17) 0.0131(18) 0.0001(10) 0.0017(10) 0.0009(10)
N3 0.025(4) 0.011(3) 0.020(5) 0.002(3) 0.009(4) 0.000(3)
N4 0.0541(18) 0.0526(19) 0.0523(19) -0.0030(10) 0.0081(10) -0.0005(10)
N5 0.004(4) 0.018(4) 0.016(4) 0.006(3) 0.001(3) 0.000(3)
N6 0.012(4) 0.006(3) 0.020(4) -0.004(3) -0.006(3) 0.000(3)
N7 0.007(4) 0.008(3) 0.023(4) 0.004(3) -0.002(3) -0.003(3)
N8 0.014(4) 0.018(4) 0.014(4) -0.002(3) 0.004(3) -0.001(3)
N9 0.020(4) 0.006(3) 0.034(5) -0.001(3) 0.012(4) -0.002(3)
N10 0.008(4) 0.021(4) 0.014(4) 0.008(3) 0.001(3) 0.005(3)
O1 0.012(3) 0.016(3) 0.025(4) -0.005(3) 0.007(3) -0.005(3)
O2 0.017(4) 0.049(4) 0.021(4) -0.012(3) 0.002(3) -0.016(3)
O3 0.051(3) 0.047(2) 0.047(3) -0.0030(18) 0.0097(19) -0.0026(18)
O4 0.064(3) 0.059(3) 0.065(3) 0.0005(19) 0.0141(19) 0.0044(19)
O5 0.013(3) 0.011(3) 0.025(4) 0.004(2) 0.003(3) 0.000(2)
O6 0.013(3) 0.013(3) 0.019(4) 0.005(2) -0.001(3) -0.003(2)
O7 0.013(3) 0.015(3) 0.024(4) -0.002(3) 0.004(3) -0.001(3)
O8 0.006(3) 0.012(3) 0.027(4) 0.001(2) 0.000(3) 0.001(2)
O9 0.009(3) 0.020(3) 0.024(4) -0.006(3) 0.002(3) 0.006(3)
O10 0.0138(15) 0.0133(15) 0.0148(15) -0.0012(10) 0.0018(10) -0.0008(10)
O11 0.005(3) 0.014(3) 0.034(4) 0.000(3) -0.001(3) 0.001(2)
O12 0.013(3) 0.012(3) 0.022(4) -0.002(2) 0.008(3) 0.005(2)
O13 0.0131(15) 0.0139(15) 0.0144(15) -0.0005(10) 0.0019(10) 0.0004(10)
O14 0.013(3) 0.016(3) 0.027(4) 0.000(3) -0.004(3) 0.004(3)
O15 0.010(3) 0.011(3) 0.027(4) 0.002(2) 0.004(3) 0.001(2)
O16 0.013(3) 0.011(3) 0.025(4) 0.000(3) 0.000(3) 0.001(2)
O17 0.009(3) 0.013(3) 0.021(4) 0.003(2) 0.003(3) 0.006(2)
O18 0.012(3) 0.018(3) 0.017(4) 0.006(2) 0.004(3) -0.003(2)
O19 0.009(3) 0.011(3) 0.029(4) -0.003(3) 0.002(3) 0.000(2)
O20 0.012(3) 0.019(3) 0.028(4) -0.002(3) 0.002(3) -0.004(3)
O21 0.016(3) 0.013(3) 0.024(4) -0.003(3) 0.007(3) -0.008(3)
O22 0.008(3) 0.018(3) 0.023(4) 0.002(3) -0.003(3) 0.002(2)
O23 0.015(2) 0.0131(18) 0.018(2) -0.0001(16) 0.0030(16) 0.0033(16)
O24 0.011(2) 0.0133(18) 0.015(2) -0.0002(16) -0.0009(16) -0.0005(16)
O25 0.010(3) 0.024(3) 0.020(4) -0.002(3) 0.008(3) 0.005(3)
O26 0.012(3) 0.014(3) 0.030(4) -0.001(3) 0.004(3) 0.001(3)
Cu5 0.0124(6) 0.0100(5) 0.0165(6) -0.0003(4) 0.0017(5) 0.0035(4)
Cu6 0.0146(6) 0.0100(5) 0.0209(7) 0.0020(4) 0.0065(5) 0.0041(4)
Eu1 0.0050(2) 0.0082(2) 0.0154(3) 0.00041(17) 0.00173(18) 0.00082(16)
Eu3 0.0055(2) 0.0086(2) 0.0179(3) -0.00009(17) 0.00250(19) -0.00024(16)
O35 0.038(5) 0.046(4) 0.068(6) -0.002(4) -0.014(4) 0.004(4)
O29 0.053(6) 0.054(5) 0.119(9) 0.000(5) -0.018(6) -0.007(5)
O32 0.057(6) 0.028(4) 0.058(6) -0.016(3) -0.007(5) 0.019(4)
O34 0.107(8) 0.054(5) 0.077(7) 0.029(5) -0.020(6) -0.043(5)
O30 0.057(6) 0.051(4) 0.058(6) -0.031(4) 0.030(5) -0.029(4)
O28 0.044(6) 0.074(6) 0.068(7) -0.007(4) 0.012(5) 0.003(4)
O31 0.058(6) 0.040(4) 0.063(6) 0.016(4) -0.030(5) -0.012(4)
O33 0.062(7) 0.095(7) 0.111(9) 0.019(6) -0.012(6) -0.028(6)
O27 0.110(10) 0.070(6) 0.143(11) 0.014(6) -0.011(8) -0.033(6)

loop_
_atom_type_symbol
_atom_type_description
_atom_type_scat_dispersion_real
_atom_type_scat_dispersion_imag
_atom_type_scat_source
C C 0.0030 0.0020 'International Tables Vol C Tables 4.2.6.8 and 6.1.1.4'
H H 0.0000 0.0000 'International Tables Vol C Tables 4.2.6.8 and 6.1.1.4'
Cu Cu 0.3200 1.2650 'International Tables Vol C Tables 4.2.6.8 and 6.1.1.4'
Eu Eu -0.1580 3.6680 'International Tables Vol C Tables 4.2.6.8 and 6.1.1.4'
N N 0.0060 0.0030 'International Tables Vol C Tables 4.2.6.8 and 6.1.1.4'
O O 0.0110 0.0060 'International Tables Vol C Tables 4.2.6.8 and 6.1.1.4'

loop_
_geom_angle_atom_site_label_1
_geom_angle_atom_site_label_2
_geom_angle_atom_site_label_3
_geom_angle
_geom_angle_site_symmetry_1
_geom_angle_site_symmetry_3
O2 C1 O1 128.2(9) . .
O2 C1 C2 116.7(8) . .
O1 C1 C2 114.8(8) . .
C3 C2 C6 119.2(9) . .
C3 C2 C1 117.0(9) . .
C6 C2 C1 123.4(8) . .
C2 C3 C4 119.8(10) . .
C2 C3 H3 120.1 . .
C4 C3 H3 120.1 . .
C3 C4 C5 118.2(9) . .
C3 C4 H4 120.9 . .
C5 C4 H4 120.9 . .
N3 C5 C4 121.5(9) . .
N3 C5 H5 119.2 . .
C4 C5 H5 119.2 . .
N3 C6 C2 120.7(8) . .
N3 C6 C7 114.4(9) . .
C2 C6 C7 124.6(9) . .
N4 C7 C11 124.3(11) . .
N4 C7 C6 109.3(9) . .
C11 C7 C6 126.3(10) . .
C9 C8 N4 124.3(12) . .
C9 C8 H8 117.8 . .
N4 C8 H8 117.8 . .
C8 C9 C10 116.5(13) . .
C8 C9 H9 121.7 . .
C10 C9 H9 121.7 . .
C9 C10 C11 121.2(11) . .
C9 C10 H10 119.4 . .
C11 C10 H10 119.4 . .
C7 C11 C10 114.3(10) . .
C7 C11 C12 125.3(11) . .
C10 C11 C12 119.9(10) . .
O3 C12 O4 125.9(11) . .
O3 C12 C11 118.6(11) . .
O4 C12 C11 115.3(11) . .
O7 C13 O8 122.5(7) . .
O7 C13 C14 119.9(7) . .
O8 C13 C14 117.5(7) . .
O7 C13 Eu3 68.1(4) . .
O8 C13 Eu3 54.5(4) . .
C14 C13 Eu3 171.8(5) . .
C18 C14 C15 117.7(7) . .
C18 C14 C13 124.3(7) . .
C15 C14 C13 117.8(7) . .
C16 C15 C14 119.7(7) . .
C16 C15 H15 120.1 . .
C14 C15 H15 120.1 . .
C15 C16 C17 118.6(7) . .
C15 C16 H16 120.7 . .
C17 C16 H16 120.7 . .
N2 C17 C16 121.7(8) . .
N2 C17 H17 119.2 . .
C16 C17 H17 119.2 . .
N2 C18 C14 121.4(7) . .
N2 C18 C19 113.1(6) . .
C14 C18 C19 125.5(7) . .
N1 C19 C23 121.9(7) . .
N1 C19 C18 113.2(7) . .
C23 C19 C18 124.2(7) . .
N1 C20 C21 121.5(7) . .
N1 C20 H20 119.3 . .
C21 C20 H20 119.3 . .
C22 C21 C20 119.2(7) . .
C22 C21 H21 120.4 . .
C20 C21 H21 120.4 . .
C21 C22 C23 119.4(8) . .
C21 C22 H22 120.3 . .
C23 C22 H22 120.3 . .
C19 C23 C22 118.3(7) . .
C19 C23 C24 121.9(7) . .
C22 C23 C24 119.4(8) . .
O6 C24 O5 121.4(7) . .
O6 C24 C23 121.8(7) . .
O5 C24 C23 116.8(7) . .
O6 C24 Eu1 60.4(4) . .
O5 C24 Eu1 61.0(4) . .
C23 C24 Eu1 175.7(6) . .
O9 C25 O10 126.2(7) . .
O9 C25 C26 118.3(7) . .
O10 C25 C26 115.5(7) . .
C30 C26 C27 119.6(7) . .
C30 C26 C25 123.7(7) . .
C27 C26 C25 116.2(7) . .
C28 C27 C26 118.7(8) . .
C28 C27 H27 120.7 . .
C26 C27 H27 120.7 . .
C27 C28 C29 118.7(8) . .
C27 C28 H28 120.6 . .
C29 C28 H28 120.6 . .
N6 C29 C28 122.7(7) . .
N6 C29 H29 118.7 . .
C28 C29 H29 118.7 . .
N6 C30 C26 120.3(8) . .
N6 C30 C31 111.7(7) . .
C26 C30 C31 127.9(7) . .
N5 C31 C35 121.4(8) . .
N5 C31 C30 113.7(6) . .
C35 C31 C30 124.8(8) . .
N5 C32 C33 121.5(8) . .
N5 C32 H32 119.3 . .
C33 C32 H32 119.3 . .
C32 C33 C34 118.4(8) . .
C32 C33 H33 120.8 . .
C34 C33 H33 120.8 . .
C35 C34 C33 120.4(7) . .
C35 C34 H34 119.8 . .
C33 C34 H34 119.8 . .
C34 C35 C31 117.4(8) . .
C34 C35 C36 118.6(6) . .
C31 C35 C36 123.8(7) . .
O11 C36 O12 126.7(7) . .
O11 C36 C35 117.3(6) . .
O12 C36 C35 115.9(7) . .
O16 C37 O15 121.6(7) . .
O16 C37 C38 122.8(6) . .
O15 C37 C38 115.6(7) . .
O16 C37 Eu1 65.6(4) . .
O15 C37 Eu1 56.0(4) . .
C38 C37 Eu1 169.8(5) . .
C39 C38 C42 117.8(7) . .
C39 C38 C37 118.3(7) . .
C42 C38 C37 123.4(7) . .
C40 C39 C38 121.4(8) . .
C40 C39 H39 119.3 . .
C38 C39 H39 119.3 . .
C39 C40 C41 117.9(8) . .
C39 C40 H40 121.0 . .
C41 C40 H40 121.0 . .
N8 C41 C40 122.0(8) . .
N8 C41 H41 119.0 . .
C40 C41 H41 119.0 . .
N8 C42 C38 119.6(7) . .
N8 C42 C43 115.2(6) . .
C38 C42 C43 125.1(7) . .
N7 C43 C47 122.4(7) . .
N7 C43 C42 113.2(7) . .
C47 C43 C42 124.2(7) . .
N7 C44 C45 122.3(7) . .
N7 C44 H44 118.9 . .
C45 C44 H44 118.9 . .
C44 C45 C46 118.5(8) . .
C44 C45 H45 120.8 . .
C46 C45 H45 120.8 . .
C47 C46 C45 119.1(8) . .
C47 C46 H46 120.5 . .
C45 C46 H46 120.5 . .
C43 C47 C46 118.8(7) . .
C43 C47 C48 122.9(7) . .
C46 C47 C48 117.8(8) . .
O14 C48 O13 121.3(7) . .
O14 C48 C47 119.3(7) . .
O13 C48 C47 119.4(7) . .
O14 C48 Eu3 61.5(4) . 1_655
O13 C48 Eu3 60.1(4) . 1_655
C47 C48 Eu3 171.8(6) . 1_655
O18 C49 O17 126.6(7) . .
O18 C49 C50 116.8(7) . .
O17 C49 C50 116.5(7) . .
C54 C50 C51 119.1(7) . .
C54 C50 C49 122.5(7) . .
C51 C50 C49 118.3(7) . .
C52 C51 C50 119.4(8) . .
C52 C51 H51 120.3 . .
C50 C51 H51 120.3 . .
C51 C52 C53 117.0(8) . .
C51 C52 H52 121.5 . .
C53 C52 H52 121.5 . .
N9 C53 C52 124.9(8) . .
N9 C53 H53 117.5 . .
C52 C53 H53 117.5 . .
N9 C54 C50 122.1(8) . .
N9 C54 C55 111.9(7) . .
C50 C54 C55 126.0(7) . .
N10 C55 C59 121.5(8) . .
N10 C55 C54 113.5(6) . .
C59 C55 C54 124.9(7) . .
N10 C56 C57 122.8(8) . .
N10 C56 H56 118.6 . .
C57 C56 H56 118.6 . .
C58 C57 C56 117.4(8) . .
C58 C57 H57 121.3 . .
C56 C57 H57 121.3 . .
C59 C58 C57 120.5(7) . .
C59 C58 H58 119.8 . .
C57 C58 H58 119.8 . .
C58 C59 C55 118.8(8) . .
C58 C59 C60 118.7(6) . .
C55 C59 C60 122.4(7) . .
O20 C60 O19 126.1(7) . .
O20 C60 C59 117.2(6) . .
O19 C60 C59 116.6(7) . .
C20 N1 C19 118.7(7) . .
C20 N1 Cu5 126.5(5) . .
C19 N1 Cu5 110.7(5) . .
C17 N2 C18 119.6(6) . .
C17 N2 Cu5 126.2(6) . .
C18 N2 Cu5 111.6(5) . .
C5 N3 C6 120.6(8) . .
C5 N3 Cu5 117.4(6) . .
C6 N3 Cu5 120.9(6) . .
C7 N4 C8 117.5(10) . .
C7 N4 Cu5 93.4(8) . .
C8 N4 Cu5 127.5(8) . .
C32 N5 C31 120.7(6) . .
C32 N5 Cu6 123.1(6) . .
C31 N5 Cu6 114.5(5) . .
C29 N6 C30 119.3(8) . .
C29 N6 Cu6 124.6(5) . .
C30 N6 Cu6 111.4(5) . .
C44 N7 C43 118.6(7) . .
C44 N7 Cu6 127.5(5) . 2_655
C43 N7 Cu6 104.8(5) . 2_655
C41 N8 C42 120.9(7) . .
C41 N8 Cu6 119.1(6) . 2_655
C42 N8 Cu6 115.8(5) . 2_655
C53 N9 C54 117.3(8) . .
C53 N9 Cu5 124.0(5) . 2
C54 N9 Cu5 105.8(5) . 2
C55 N10 C56 118.9(7) . .
C55 N10 Cu5 117.1(5) . 2
C56 N10 Cu5 121.2(6) . 2
C1 O1 Cu6 124.5(6) . 4_466
C24 O5 Eu1 93.5(4) . .
C24 O6 Eu1 94.6(5) . .
C13 O7 Eu3 86.4(4) . .
C13 O8 Eu3 100.0(5) . .
C25 O9 Eu1 164.2(6) . .
C25 O10 Eu3 148.9(5) . 1_655
C48 O13 Eu3 93.8(4) . 1_655
C48 O14 Eu3 93.0(4) . 1_655
C37 O15 Eu1 98.0(4) . .
C37 O16 Eu1 89.3(4) . .
C49 O17 Eu1 143.2(6) . .
C49 O18 Eu3 162.9(6) . .
Eu1 O21 H21A 109.6 . .
Eu1 O21 H21B 109.5 . .
H21A O21 H21B 109.2 . .
Eu1 O22 H22A 109.7 . .
Eu1 O22 H22B 109.6 . .
H22A O22 H22B 108.9 . .
Eu1 O23 H23A 109.6 . .
Eu1 O23 H23B 109.8 . .
H23A O23 H23B 108.8 . .
Eu3 O24 H24A 110.1 . .
Eu3 O24 H24B 109.7 . .
H24A O24 H24B 108.7 . .
Eu3 O25 H25A 110.4 . .
Eu3 O25 H25B 109.9 . .
H25A O25 H25B 108.4 . .
Eu3 O26 H26A 110.2 . .
Eu3 O26 H26B 111.0 . .
H26A O26 H26B 108.1 . .
N2 Cu5 N3 92.4(3) . .
N2 Cu5 N10 175.3(3) . 2_545
N3 Cu5 N10 88.5(3) . 2_545
N2 Cu5 N1 81.6(2) . .
N3 Cu5 N1 165.6(3) . .
N10 Cu5 N1 98.6(3) 2_545 .
N2 Cu5 N9 97.9(3) . 2_545
N3 Cu5 N9 106.2(3) . 2_545
N10 Cu5 N9 77.4(3) 2_545 2_545
N1 Cu5 N9 87.6(3) . 2_545
N2 Cu5 N4 94.7(3) . .
N3 Cu5 N4 70.5(3) . .
N10 Cu5 N4 90.0(3) 2_545 .
N1 Cu5 N4 96.9(3) . .
N9 Cu5 N4 167.2(2) 2_545 .
O1 Cu6 N5 91.4(3) 4_665 .
O1 Cu6 N8 89.3(3) 4_665 2_645
N5 Cu6 N8 179.1(3) . 2_645
O1 Cu6 N6 171.6(2) 4_665 .
N5 Cu6 N6 81.0(3) . .
N8 Cu6 N6 98.2(3) 2_645 .
O1 Cu6 N7 105.7(2) 4_665 2_645
N5 Cu6 N7 102.5(2) . 2_645
N8 Cu6 N7 77.8(2) 2_645 2_645
N6 Cu6 N7 79.7(2) . 2_645
O1 Cu6 O35 91.4(3) 4_665 .
N5 Cu6 O35 86.6(2) . .
N8 Cu6 O35 92.8(2) 2_645 .
N6 Cu6 O35 84.5(3) . .
N7 Cu6 O35 160.2(2) 2_645 .
O17 Eu1 O9 142.8(2) . .
O17 Eu1 O21 76.48(19) . .
O9 Eu1 O21 140.67(19) . .
O17 Eu1 O22 78.71(18) . .
O9 Eu1 O22 71.98(19) . .
O21 Eu1 O22 136.39(18) . .
O17 Eu1 O15 134.48(17) . .
O9 Eu1 O15 70.76(19) . .
O21 Eu1 O15 76.98(19) . .
O22 Eu1 O15 142.73(19) . .
O17 Eu1 O23 75.54(18) . .
O9 Eu1 O23 76.47(19) . .
O21 Eu1 O23 127.92(17) . .
O22 Eu1 O23 78.17(18) . .
O15 Eu1 O23 92.99(18) . .
O17 Eu1 O6 82.69(17) . .
O9 Eu1 O6 106.71(18) . .
O21 Eu1 O6 72.79(18) . .
O22 Eu1 O6 68.91(18) . .
O15 Eu1 O6 122.86(17) . .
O23 Eu1 O6 143.45(17) . .
O17 Eu1 O5 131.42(18) . .
O9 Eu1 O5 73.53(19) . .
O21 Eu1 O5 77.61(18) . .
O22 Eu1 O5 93.21(17) . .
O15 Eu1 O5 76.49(16) . .
O23 Eu1 O5 150.00(18) . .
O6 Eu1 O5 50.48(16) . .
O17 Eu1 O16 84.84(17) . .
O9 Eu1 O16 105.53(18) . .
O21 Eu1 O16 68.31(18) . .
O22 Eu1 O16 143.51(18) . .
O15 Eu1 O16 51.01(15) . .
O23 Eu1 O16 66.20(18) . .
O6 Eu1 O16 140.92(18) . .
O5 Eu1 O16 121.61(17) . .
O17 Eu1 C37 109.19(19) . .
O9 Eu1 C37 88.8(2) . .
O21 Eu1 C37 70.1(2) . .
O22 Eu1 C37 153.0(2) . .
O15 Eu1 C37 25.97(17) . .
O23 Eu1 C37 79.1(2) . .
O6 Eu1 C37 136.5(2) . .
O5 Eu1 C37 99.38(19) . .
O16 Eu1 C37 25.05(17) . .
O17 Eu1 C24 107.1(2) . .
O9 Eu1 C24 90.0(2) . .
O21 Eu1 C24 74.0(2) . .
O22 Eu1 C24 79.8(2) . .
O15 Eu1 C24 100.2(2) . .
O23 Eu1 C24 156.9(2) . .
O6 Eu1 C24 25.00(18) . .
O5 Eu1 C24 25.49(19) . .
O16 Eu1 C24 136.4(2) . .
C37 Eu1 C24 119.9(2) . .
O10 Eu3 O18 142.6(2) 1_455 .
O10 Eu3 O8 136.56(17) 1_455 .
O18 Eu3 O8 69.76(18) . .
O10 Eu3 O25 79.36(18) 1_455 .
O18 Eu3 O25 72.18(19) . .
O8 Eu3 O25 141.67(19) . .
O10 Eu3 O26 77.12(19) 1_455 .
O18 Eu3 O26 140.18(18) . .
O8 Eu3 O26 75.92(19) . .
O25 Eu3 O26 136.35(18) . .
O10 Eu3 O24 75.17(19) 1_455 .
O18 Eu3 O24 75.34(18) . .
O8 Eu3 O24 97.05(18) . .
O25 Eu3 O24 77.42(17) . .
O26 Eu3 O24 129.52(17) . .
O10 Eu3 O13 80.47(17) 1_455 1_455
O18 Eu3 O13 109.66(17) . 1_455
O8 Eu3 O13 121.55(17) . 1_455
O25 Eu3 O13 68.10(18) . 1_455
O26 Eu3 O13 72.09(17) . 1_455
O24 Eu3 O13 140.77(17) . 1_455
O10 Eu3 O14 130.09(18) 1_455 1_455
O18 Eu3 O14 75.69(19) . 1_455
O8 Eu3 O14 74.18(16) . 1_455
O25 Eu3 O14 92.33(17) . 1_455
O26 Eu3 O14 76.05(18) . 1_455
O24 Eu3 O14 150.99(18) . 1_455
O13 Eu3 O14 51.46(16) 1_455 1_455
O10 Eu3 O7 87.41(16) 1_455 .
O18 Eu3 O7 102.97(17) . .
O8 Eu3 O7 51.00(15) . .
O25 Eu3 O7 146.23(18) . .
O26 Eu3 O7 68.23(17) . .
O24 Eu3 O7 69.16(17) . .
O13 Eu3 O7 140.16(18) 1_455 .
O14 Eu3 O7 119.41(17) 1_455 .
O10 Eu3 C13 112.3(2) 1_455 .
O18 Eu3 C13 85.6(2) . .
O8 Eu3 C13 25.53(17) . .
O25 Eu3 C13 152.8(2) . .
O26 Eu3 C13 70.9(2) . .
O24 Eu3 C13 81.9(2) . .
O13 Eu3 C13 136.4(2) 1_455 .
O14 Eu3 C13 97.31(19) 1_455 .
O7 Eu3 C13 25.49(17) . .
O10 Eu3 C48 106.1(2) 1_455 1_455
O18 Eu3 C48 91.5(2) . 1_455
O8 Eu3 C48 98.29(19) . 1_455
O25 Eu3 C48 78.2(2) . 1_455
O26 Eu3 C48 73.8(2) . 1_455
O24 Eu3 C48 154.9(2) . 1_455
O13 Eu3 C48 26.07(18) 1_455 1_455
O14 Eu3 C48 25.47(18) 1_455 1_455
O7 Eu3 C48 135.5(2) . 1_455
C13 Eu3 C48 118.9(2) . 1_455

loop_
_geom_bond_atom_site_label_1
_geom_bond_atom_site_label_2
_geom_bond_distance
_geom_bond_site_symmetry_2
C1 O2 1.255(10) .
C1 O1 1.257(10) .
C1 C2 1.512(13) .
C2 C3 1.384(11) .
C2 C6 1.411(12) .
C3 C4 1.403(13) .
C3 H3 0.9300 .
C4 C5 1.412(13) .
C4 H4 0.9300 .
C5 N3 1.342(10) .
C5 H5 0.9300 .
C6 N3 1.354(11) .
C6 C7 1.518(13) .
C7 N4 1.324(13) .
C7 C11 1.400(14) .
C8 C9 1.343(15) .
C8 N4 1.357(13) .
C8 H8 0.9300 .
C9 C10 1.411(15) .
C9 H9 0.9300 .
C10 C11 1.423(15) .
C10 H10 0.9300 .
C11 C12 1.465(15) .
C12 O3 1.250(12) .
C12 O4 1.275(13) .
C13 O7 1.256(9) .
C13 O8 1.275(8) .
C13 C14 1.531(11) .
C13 Eu3 2.914(8) .
C14 C18 1.384(10) .
C14 C15 1.409(11) .
C15 C16 1.374(10) .
C15 H15 0.9300 .
C16 C17 1.392(10) .
C16 H16 0.9300 .
C17 N2 1.338(10) .
C17 H17 0.9300 .
C18 N2 1.351(9) .
C18 C19 1.466(10) .
C19 N1 1.364(9) .
C19 C23 1.390(11) .
C20 N1 1.354(9) .
C20 C21 1.399(11) .
C20 H20 0.9300 .
C21 C22 1.390(11) .
C21 H21 0.9300 .
C22 C23 1.398(10) .
C22 H22 0.9300 .
C23 C24 1.526(10) .
C24 O6 1.252(9) .
C24 O5 1.273(9) .
C24 Eu1 2.952(8) .
C25 O9 1.237(9) .
C25 O10 1.265(9) .
C25 C26 1.543(10) .
C26 C30 1.364(11) .
C26 C27 1.399(11) .
C27 C28 1.366(10) .
C27 H27 0.9300 .
C28 C29 1.377(12) .
C28 H28 0.9300 .
C29 N6 1.321(10) .
C29 H29 0.9300 .
C30 N6 1.360(9) .
C30 C31 1.509(11) .
C31 N5 1.344(10) .
C31 C35 1.409(10) .
C32 N5 1.338(10) .
C32 C33 1.373(10) .
C32 H32 0.9300 .
C33 C34 1.411(11) .
C33 H33 0.9300 .
C34 C35 1.376(11) .
C34 H34 0.9300 .
C35 C36 1.497(11) .
C36 O11 1.244(9) .
C36 O12 1.278(8) .
C37 O16 1.235(9) .
C37 O15 1.289(8) .
C37 C38 1.503(11) .
C37 Eu1 2.916(8) .
C38 C39 1.385(11) .
C38 C42 1.403(10) .
C39 C40 1.367(11) .
C39 H39 0.9300 .
C40 C41 1.388(10) .
C40 H40 0.9300 .
C41 N8 1.316(10) .
C41 H41 0.9300 .
C42 N8 1.367(10) .
C42 C43 1.511(11) .
C43 N7 1.357(9) .
C43 C47 1.371(11) .
C44 N7 1.334(10) .
C44 C45 1.387(12) .
C44 H44 0.9300 .
C45 C46 1.399(10) .
C45 H45 0.9300 .
C46 C47 1.383(11) .
C46 H46 0.9300 .
C47 C48 1.511(10) .
C48 O14 1.256(9) .
C48 O13 1.284(8) .
C48 Eu3 2.915(7) 1_655
C49 O18 1.250(10) .
C49 O17 1.252(10) .
C49 C50 1.530(10) .
C50 C54 1.383(11) .
C50 C51 1.393(11) .
C51 C52 1.389(10) .
C51 H51 0.9300 .
C52 C53 1.393(12) .
C52 H52 0.9300 .
C53 N9 1.324(11) .
C53 H53 0.9300 .
C54 N9 1.361(9) .
C54 C55 1.501(11) .
C55 N10 1.346(10) .
C55 C59 1.391(10) .
C56 N10 1.350(11) .
C56 C57 1.391(10) .
C56 H56 0.9300 .
C57 C58 1.386(11) .
C57 H57 0.9300 .
C58 C59 1.379(12) .
C58 H58 0.9300 .
C59 C60 1.526(11) .
C60 O20 1.258(9) .
C60 O19 1.263(9) .
N1 Cu5 2.048(6) .
N2 Cu5 2.004(6) .
N3 Cu5 2.008(7) .
N4 Cu5 2.654(10) .
N5 Cu6 2.000(6) .
N6 Cu6 2.049(7) .
N7 Cu6 2.391(7) 2_655
N8 Cu6 2.014(6) 2_655
N9 Cu5 2.268(7) 2
N10 Cu5 2.024(6) 2
O1 Cu6 1.950(6) 4_466
O5 Eu1 2.587(5) .
O6 Eu1 2.575(5) .
O7 Eu3 2.708(5) .
O8 Eu3 2.408(5) .
O9 Eu1 2.362(5) .
O10 Eu3 2.336(5) 1_655
O13 Eu3 2.533(5) 1_655
O14 Eu3 2.565(5) 1_655
O15 Eu1 2.441(5) .
O16 Eu1 2.656(5) .
O17 Eu1 2.346(5) .
O18 Eu3 2.364(5) .
O21 Eu1 2.409(6) .
O21 H21A 0.8541 .
O21 H21B 0.8536 .
O22 Eu1 2.429(5) .
O22 H22A 0.8588 .
O22 H22B 0.8600 .
O23 Eu1 2.450(5) .
O23 H23A 0.8604 .
O23 H23B 0.8606 .
O24 Eu3 2.458(5) .
O24 H24A 0.8637 .
O24 H24B 0.8628 .
O25 Eu3 2.429(5) .
O25 H25A 0.8682 .
O25 H25B 0.8686 .
O26 Eu3 2.441(6) .
O26 H26A 0.8763 .
O26 H26B 0.8749 .
Cu5 N10 2.024(6) 2_545
Cu5 N9 2.268(7) 2_545
Cu6 O1 1.950(6) 4_665
Cu6 N8 2.014(6) 2_645
Cu6 N7 2.391(7) 2_645
Cu6 O35 2.559(7) .
Eu3 O10 2.336(5) 1_455
Eu3 O13 2.533(5) 1_455
Eu3 O14 2.565(5) 1_455
Eu3 C48 2.915(7) 1_455

loop_
_platon_squeeze_void_nr
_platon_squeeze_void_average_x
_platon_squeeze_void_average_y
_platon_squeeze_void_average_z
_platon_squeeze_void_volume
_platon_squeeze_void_count_electrons
_platon_squeeze_void_content
1 0.150 0.852 0.371 7 1 ' '
2 0.150 0.648 0.871 7 1 ' '
3 0.499 0.648 0.076 34 6 ' '
4 0.501 0.148 0.424 34 6 ' '
5 0.499 0.852 0.576 34 6 ' '
6 0.501 0.352 0.924 34 6 ' '
7 0.850 0.352 0.129 7 1 ' '
8 0.850 0.148 0.629 7 1 ' '
